data_1552039
loop_
_publ_author_name
'Yang Li'
'Ying Li'
'Baomin Wang'
'Yi Luo'
'Dawei Yang'
'Peng Tong'
'Jinfeng Zhao'
'Lun Luo'
'Yuhan Zhou'
'Si Chen'
'Fang Cheng'
'Jingping Qu'

_publ_section_title
;
 Ammonia formation by a thiolate-bridged diiron amide complex as a
 nitrogenase mimic
;
_journal_name_full 'Nature Chemistry'
_journal_page_first 320
_journal_page_last 326
_journal_paper_doi 10.1038/nchem.1594
_journal_volume 5
_journal_year 2013
_chemical_formula_sum 'C26 H34 Fe2 S2'
_chemical_formula_weight 522.35
_space_group_IT_number 2
_space_group_name_Hall '-P 1'
_space_group_name_H-M_alt 'P -1'
_symmetry_cell_setting triclinic
_symmetry_space_group_name_H-M 'P -1'
_atom_sites_solution_hydrogens geom
_atom_sites_solution_primary direct
_atom_sites_solution_secondary difmap
_cell_angle_alpha 85.671(2)
_cell_angle_beta 80.231(2)
_cell_angle_gamma 70.333(2)
_cell_formula_units_Z 4
_cell_length_a 10.7880(3)
_cell_length_b 15.1458(5)
_cell_length_c 16.0306(6)
_cell_measurement_temperature 150(2)
_cell_volume 2430.25(14)
_computing_cell_refinement 'Bruker SMART'
_computing_data_collection 'Bruker SMART'
_computing_data_reduction 'Bruker SMART'
_computing_molecular_graphics 'Bruker SHELXTL'
_computing_publication_material 'Bruker SHELXTL'
_computing_structure_refinement 'Bruker SHELXTL'
_computing_structure_solution 'Bruker SHELXTL'
_diffrn_ambient_temperature 150(2)
_diffrn_measured_fraction_theta_full 0.998
_diffrn_measured_fraction_theta_max 0.998
_diffrn_measurement_device_type 'CCD area detector'
_diffrn_measurement_method 'phi and omega scans'
_diffrn_radiation_monochromator graphite
_diffrn_radiation_source 'fine-focus sealed tube'
_diffrn_radiation_type MoK\a
_diffrn_radiation_wavelength 0.71073
_diffrn_reflns_av_R_equivalents 0.0295
_diffrn_reflns_av_sigmaI/netI 0.0339
_diffrn_reflns_limit_h_max 12
_diffrn_reflns_limit_h_min -12
_diffrn_reflns_limit_k_max 18
_diffrn_reflns_limit_k_min -16
_diffrn_reflns_limit_l_max 19
_diffrn_reflns_limit_l_min -19
_diffrn_reflns_number 22302
_diffrn_reflns_theta_full 25.00
_diffrn_reflns_theta_max 25.00
_diffrn_reflns_theta_min 1.94
_exptl_absorpt_coefficient_mu 1.377
_exptl_absorpt_correction_T_max 0.7160
_exptl_absorpt_correction_T_min 0.6298
_exptl_absorpt_correction_type empirical
_exptl_absorpt_process_details SADABS
_exptl_crystal_density_diffrn 1.428
_exptl_crystal_density_method 'not measured'
_exptl_crystal_F_000 1096
_exptl_crystal_size_max 0.37
_exptl_crystal_size_mid 0.28
_exptl_crystal_size_min 0.26
_refine_diff_density_max 0.527
_refine_diff_density_min -0.352
_refine_diff_density_rms 0.071
_refine_ls_extinction_method none
_refine_ls_goodness_of_fit_ref 1.049
_refine_ls_hydrogen_treatment 'riding mode'
_refine_ls_matrix_type full
_refine_ls_number_parameters 541
_refine_ls_number_reflns 8530
_refine_ls_number_restraints 0
_refine_ls_restrained_S_all 1.049
_refine_ls_R_factor_all 0.0337
_refine_ls_R_factor_gt 0.0286
_refine_ls_shift/su_max 0.003
_refine_ls_shift/su_mean 0.000
_refine_ls_structure_factor_coef Fsqd
_refine_ls_weighting_details 'calc w=1/[\s^2^(Fo^2^)+(0.0361P)^2^+1.1016P] where P=(Fo^2^+2Fc^2^)/3'
_refine_ls_weighting_scheme calc
_refine_ls_wR_factor_gt 0.0722
_refine_ls_wR_factor_ref 0.0745
_reflns_number_gt 7542
_reflns_number_total 8530
_reflns_threshold_expression >2sigma(I)
_cod_data_source_file nchem.1594-s2.cif
_cod_data_source_block r
_cod_original_sg_symbol_H-M P-1
_cod_database_code 1552039

loop_
_symmetry_equiv_pos_as_xyz
'x, y, z'
'-x, -y, -z'

loop_
_atom_site_label
_atom_site_type_symbol
_atom_site_fract_x
_atom_site_fract_y
_atom_site_fract_z
_atom_site_U_iso_or_equiv
_atom_site_adp_type
_atom_site_occupancy
_atom_site_symmetry_multiplicity
_atom_site_calc_flag
_atom_site_refinement_flags
_atom_site_disorder_assembly
_atom_site_disorder_group
Fe2 Fe 0.18824(3) 0.23700(2) 0.656341(19) 0.01727(8) Uani 1 1 d . . .
Fe1 Fe 0.41741(3) 0.25373(2) 0.698208(19) 0.01809(8) Uani 1 1 d . . .
Fe3 Fe 0.33990(3) 0.26682(2) 1.137998(19) 0.01782(8) Uani 1 1 d . . .
Fe4 Fe 0.10747(3) 0.25035(2) 1.232797(19) 0.01824(8) Uani 1 1 d . . .
S1 S 0.22129(5) 0.35480(4) 0.72213(4) 0.02291(12) Uani 1 1 d . . .
S2 S 0.33935(5) 0.14157(4) 0.73703(4) 0.02299(12) Uani 1 1 d . . .
S3 S 0.18840(5) 0.36088(4) 1.24063(4) 0.02263(12) Uani 1 1 d . . .
S4 S 0.30319(5) 0.14799(4) 1.22602(4) 0.02230(12) Uani 1 1 d . . .
C1 C 0.2358(2) 0.19152(16) 0.53256(14) 0.0233(5) Uani 1 1 d . . .
C2 C 0.1656(2) 0.28986(16) 0.53545(14) 0.0266(5) Uani 1 1 d . . .
C3 C 0.0385(2) 0.30401(16) 0.58624(15) 0.0277(5) Uani 1 1 d . . .
C4 C 0.0307(2) 0.21426(17) 0.61446(14) 0.0261(5) Uani 1 1 d . . .
C5 C 0.1525(2) 0.14512(16) 0.58265(14) 0.0237(5) Uani 1 1 d . . .
C6 C 0.3669(2) 0.1436(2) 0.47989(16) 0.0376(6) Uani 1 1 d . . .
H6A H 0.3526 0.1325 0.4247 0.056 Uiso 1 1 calc R . .
H6B H 0.4103 0.0850 0.5065 0.056 Uiso 1 1 calc R . .
H6C H 0.4218 0.1827 0.4747 0.056 Uiso 1 1 calc R . .
C7 C 0.2134(3) 0.36503(19) 0.48997(18) 0.0429(7) Uani 1 1 d . . .
H7A H 0.1885 0.3751 0.4344 0.064 Uiso 1 1 calc R . .
H7B H 0.3086 0.3462 0.4853 0.064 Uiso 1 1 calc R . .
H7C H 0.1738 0.4221 0.5210 0.064 Uiso 1 1 calc R . .
C8 C -0.0701(3) 0.39628(19) 0.60437(19) 0.0466(7) Uani 1 1 d . . .
H8A H -0.1261 0.4106 0.5612 0.070 Uiso 1 1 calc R . .
H8B H -0.0313 0.4447 0.6050 0.070 Uiso 1 1 calc R . .
H8C H -0.1223 0.3925 0.6585 0.070 Uiso 1 1 calc R . .
C9 C -0.0897(2) 0.1960(2) 0.66358(17) 0.0407(7) Uani 1 1 d . . .
H9A H -0.1443 0.1884 0.6251 0.061 Uiso 1 1 calc R . .
H9B H -0.1397 0.2479 0.6996 0.061 Uiso 1 1 calc R . .
H9C H -0.0621 0.1399 0.6975 0.061 Uiso 1 1 calc R . .
C10 C 0.1861(3) 0.04098(17) 0.59504(17) 0.0385(6) Uani 1 1 d . . .
H10A H 0.1578 0.0163 0.5510 0.058 Uiso 1 1 calc R . .
H10B H 0.1415 0.0275 0.6491 0.058 Uiso 1 1 calc R . .
H10C H 0.2807 0.0125 0.5929 0.058 Uiso 1 1 calc R . .
C11 C 0.59533(19) 0.20740(15) 0.74184(14) 0.0228(5) Uani 1 1 d . . .
C12 C 0.5442(2) 0.30740(16) 0.74166(15) 0.0246(5) Uani 1 1 d . . .
C13 C 0.5308(2) 0.33978(16) 0.65674(15) 0.0257(5) Uani 1 1 d . . .
C14 C 0.5749(2) 0.25978(16) 0.60417(14) 0.0238(5) Uani 1 1 d . . .
C15 C 0.61321(19) 0.17777(15) 0.65667(14) 0.0219(5) Uani 1 1 d . . .
C16 C 0.6289(2) 0.14594(18) 0.81747(15) 0.0329(6) Uani 1 1 d . . .
H16A H 0.7200 0.1352 0.8232 0.049 Uiso 1 1 calc R . .
H16B H 0.6166 0.0871 0.8108 0.049 Uiso 1 1 calc R . .
H16C H 0.5716 0.1759 0.8672 0.049 Uiso 1 1 calc R . .
C17 C 0.5150(2) 0.36789(19) 0.81738(17) 0.0379(6) Uani 1 1 d . . .
H17A H 0.5928 0.3829 0.8229 0.057 Uiso 1 1 calc R . .
H17B H 0.4903 0.3348 0.8674 0.057 Uiso 1 1 calc R . .
H17C H 0.4430 0.4247 0.8102 0.057 Uiso 1 1 calc R . .
C18 C 0.4859(3) 0.44031(17) 0.62638(19) 0.0419(7) Uani 1 1 d . . .
H18A H 0.5617 0.4611 0.6114 0.063 Uiso 1 1 calc R . .
H18B H 0.4246 0.4786 0.6706 0.063 Uiso 1 1 calc R . .
H18C H 0.4427 0.4454 0.5777 0.063 Uiso 1 1 calc R . .
C19 C 0.5966(2) 0.2627(2) 0.50969(15) 0.0366(6) Uani 1 1 d . . .
H19A H 0.6843 0.2653 0.4892 0.055 Uiso 1 1 calc R . .
H19B H 0.5315 0.3173 0.4900 0.055 Uiso 1 1 calc R . .
H19C H 0.5880 0.2075 0.4892 0.055 Uiso 1 1 calc R . .
C20 C 0.6689(2) 0.07871(16) 0.62631(17) 0.0331(6) Uani 1 1 d . . .
H20A H 0.7638 0.0617 0.6109 0.050 Uiso 1 1 calc R . .
H20B H 0.6302 0.0738 0.5779 0.050 Uiso 1 1 calc R . .
H20C H 0.6483 0.0373 0.6707 0.050 Uiso 1 1 calc R . .
C21 C 0.1169(2) 0.29397(17) 0.77695(14) 0.0259(5) Uani 1 1 d . . .
C26 C -0.0170(2) 0.3396(2) 0.81562(16) 0.0348(6) Uani 1 1 d . . .
H26A H -0.0556 0.4042 0.8092 0.042 Uiso 1 1 calc R . .
C25 C -0.0875(2) 0.2893(2) 0.86146(16) 0.0428(7) Uani 1 1 d . . .
H25A H -0.1738 0.3199 0.8878 0.051 Uiso 1 1 calc R . .
C24 C -0.0326(3) 0.1908(2) 0.87007(16) 0.0443(7) Uani 1 1 d . . .
H24A H -0.0828 0.1577 0.9026 0.053 Uiso 1 1 calc R . .
C23 C 0.0930(2) 0.1437(2) 0.83135(15) 0.0340(6) Uani 1 1 d . . .
H23A H 0.1268 0.0787 0.8354 0.041 Uiso 1 1 calc R . .
C22 C 0.1723(2) 0.19498(16) 0.78466(14) 0.0239(5) Uani 1 1 d . . .
C27 C 0.3655(2) 0.36180(16) 1.04279(14) 0.0257(5) Uani 1 1 d . . .
C28 C 0.4915(2) 0.30082(16) 1.05988(14) 0.0247(5) Uani 1 1 d . . .
C29 C 0.4988(2) 0.20653(16) 1.04601(14) 0.0251(5) Uani 1 1 d . . .
C30 C 0.3771(2) 0.21042(16) 1.01922(14) 0.0268(5) Uani 1 1 d . . .
C31 C 0.2950(2) 0.30633(16) 1.01684(14) 0.0257(5) Uani 1 1 d . . .
C32 C 0.3160(3) 0.46666(17) 1.04666(18) 0.0404(6) Uani 1 1 d . . .
H32A H 0.3428 0.4926 0.9929 0.061 Uiso 1 1 calc R . .
H32B H 0.3529 0.4859 1.0897 0.061 Uiso 1 1 calc R . .
H32C H 0.2206 0.4887 1.0599 0.061 Uiso 1 1 calc R . .
C33 C 0.6012(2) 0.32957(19) 1.08250(16) 0.0344(6) Uani 1 1 d . . .
H33A H 0.6558 0.3406 1.0317 0.052 Uiso 1 1 calc R . .
H33B H 0.6545 0.2806 1.1157 0.052 Uiso 1 1 calc R . .
H33C H 0.5636 0.3860 1.1146 0.052 Uiso 1 1 calc R . .
C34 C 0.6165(2) 0.12043(18) 1.05461(17) 0.0385(6) Uani 1 1 d . . .
H34A H 0.6752 0.1085 1.0015 0.058 Uiso 1 1 calc R . .
H34B H 0.5864 0.0678 1.0706 0.058 Uiso 1 1 calc R . .
H34C H 0.6631 0.1299 1.0973 0.058 Uiso 1 1 calc R . .
C35 C 0.3453(3) 0.12816(18) 0.99468(17) 0.0394(6) Uani 1 1 d . . .
H35A H 0.3741 0.1180 0.9351 0.059 Uiso 1 1 calc R . .
H35B H 0.2509 0.1403 1.0074 0.059 Uiso 1 1 calc R . .
H35C H 0.3904 0.0734 1.0258 0.059 Uiso 1 1 calc R . .
C36 C 0.1657(3) 0.3452(2) 0.98345(17) 0.0394(6) Uani 1 1 d . . .
H36A H 0.1826 0.3554 0.9234 0.059 Uiso 1 1 calc R . .
H36B H 0.1139 0.4036 1.0102 0.059 Uiso 1 1 calc R . .
H36C H 0.1176 0.3016 0.9953 0.059 Uiso 1 1 calc R . .
C37 C -0.0243(2) 0.20527(15) 1.31666(15) 0.0234(5) Uani 1 1 d . . .
C38 C -0.0007(2) 0.15971(15) 1.23787(15) 0.0226(5) Uani 1 1 d . . .
C39 C -0.0391(2) 0.22931(15) 1.17432(15) 0.0230(5) Uani 1 1 d . . .
C40 C -0.0871(2) 0.31978(15) 1.21276(14) 0.0223(5) Uani 1 1 d . . .
C41 C -0.0784(2) 0.30438(15) 1.30114(14) 0.0230(5) Uani 1 1 d . . .
C42 C -0.0021(2) 0.15895(17) 1.40114(16) 0.0328(6) Uani 1 1 d . . .
H42A H -0.0804 0.1450 1.4275 0.049 Uiso 1 1 calc R . .
H42B H 0.0161 0.2002 1.4363 0.049 Uiso 1 1 calc R . .
H42C H 0.0722 0.1019 1.3938 0.049 Uiso 1 1 calc R . .
C43 C 0.0514(2) 0.05595(16) 1.22398(17) 0.0335(6) Uani 1 1 d . . .
H43A H -0.0218 0.0323 1.2303 0.050 Uiso 1 1 calc R . .
H43B H 0.1087 0.0256 1.2648 0.050 Uiso 1 1 calc R . .
H43C H 0.1008 0.0436 1.1679 0.050 Uiso 1 1 calc R . .
C44 C -0.0413(2) 0.20890(18) 1.08508(16) 0.0329(6) Uani 1 1 d . . .
H44A H -0.1260 0.2034 1.0806 0.049 Uiso 1 1 calc R . .
H44B H 0.0282 0.1512 1.0687 0.049 Uiso 1 1 calc R . .
H44C H -0.0274 0.2590 1.0485 0.049 Uiso 1 1 calc R . .
C45 C -0.1445(2) 0.41243(16) 1.16967(17) 0.0331(6) Uani 1 1 d . . .
H45A H -0.2381 0.4253 1.1706 0.050 Uiso 1 1 calc R . .
H45B H -0.1010 0.4105 1.1121 0.050 Uiso 1 1 calc R . .
H45C H -0.1311 0.4609 1.1987 0.050 Uiso 1 1 calc R . .
C46 C -0.1196(2) 0.37870(17) 1.36663(16) 0.0324(6) Uani 1 1 d . . .
H46A H -0.2120 0.3916 1.3893 0.049 Uiso 1 1 calc R . .
H46B H -0.1062 0.4348 1.3411 0.049 Uiso 1 1 calc R . .
H46C H -0.0669 0.3572 1.4114 0.049 Uiso 1 1 calc R . .
C47 C 0.3554(2) 0.30525(16) 1.25790(14) 0.0236(5) Uani 1 1 d . . .
C48 C 0.4362(2) 0.35508(19) 1.27971(15) 0.0319(6) Uani 1 1 d . . .
H48A H 0.4033 0.4201 1.2830 0.038 Uiso 1 1 calc R . .
C49 C 0.5622(3) 0.3070(2) 1.29581(16) 0.0390(6) Uani 1 1 d . . .
H49A H 0.6136 0.3395 1.3116 0.047 Uiso 1 1 calc R . .
C50 C 0.6150(2) 0.2088(2) 1.28877(16) 0.0378(6) Uani 1 1 d . . .
H50A H 0.7010 0.1773 1.2999 0.045 Uiso 1 1 calc R . .
C51 C 0.5416(2) 0.15923(18) 1.26585(15) 0.0305(5) Uani 1 1 d . . .
H51A H 0.5785 0.0946 1.2601 0.037 Uiso 1 1 calc R . .
C52 C 0.4092(2) 0.20640(16) 1.25078(14) 0.0236(5) Uani 1 1 d . . .

loop_
_atom_site_aniso_label
_atom_site_aniso_U_11
_atom_site_aniso_U_22
_atom_site_aniso_U_33
_atom_site_aniso_U_23
_atom_site_aniso_U_13
_atom_site_aniso_U_12
Fe2 0.01693(15) 0.02035(16) 0.01597(16) -0.00118(12) -0.00279(12) -0.00774(12)
Fe1 0.01497(14) 0.02070(16) 0.01978(17) -0.00182(12) -0.00219(12) -0.00732(12)
Fe3 0.02032(15) 0.01897(15) 0.01594(17) -0.00028(12) -0.00189(12) -0.00923(12)
Fe4 0.01721(15) 0.01935(15) 0.01980(17) -0.00016(12) -0.00295(12) -0.00818(12)
S1 0.0194(2) 0.0208(3) 0.0286(3) -0.0065(2) -0.0027(2) -0.0059(2)
S2 0.0213(3) 0.0224(3) 0.0272(3) 0.0036(2) -0.0069(2) -0.0090(2)
S3 0.0237(3) 0.0218(3) 0.0240(3) -0.0052(2) -0.0001(2) -0.0104(2)
S4 0.0198(2) 0.0199(3) 0.0281(3) 0.0045(2) -0.0043(2) -0.0085(2)
C1 0.0254(11) 0.0323(12) 0.0157(11) -0.0031(9) -0.0027(9) -0.0137(9)
C2 0.0338(12) 0.0336(12) 0.0177(12) 0.0028(10) -0.0105(10) -0.0156(10)
C3 0.0275(11) 0.0330(12) 0.0224(12) -0.0003(10) -0.0131(10) -0.0054(10)
C4 0.0233(11) 0.0412(13) 0.0183(12) -0.0033(10) -0.0061(9) -0.0146(10)
C5 0.0274(11) 0.0310(12) 0.0183(11) -0.0028(9) -0.0056(9) -0.0152(10)
C6 0.0343(13) 0.0526(16) 0.0274(14) -0.0149(12) 0.0070(11) -0.0188(12)
C7 0.0600(17) 0.0428(15) 0.0344(16) 0.0135(12) -0.0135(13) -0.0278(14)
C8 0.0431(15) 0.0425(16) 0.0425(17) -0.0035(13) -0.0164(13) 0.0066(13)
C9 0.0283(13) 0.0696(19) 0.0331(15) -0.0045(13) -0.0036(11) -0.0278(13)
C10 0.0555(16) 0.0335(13) 0.0336(15) -0.0064(11) -0.0034(12) -0.0243(12)
C11 0.0140(10) 0.0302(12) 0.0253(12) -0.0022(10) -0.0023(9) -0.0087(9)
C12 0.0167(10) 0.0312(12) 0.0283(13) -0.0075(10) -0.0014(9) -0.0104(9)
C13 0.0207(10) 0.0275(12) 0.0321(13) -0.0003(10) -0.0019(9) -0.0131(9)
C14 0.0187(10) 0.0325(12) 0.0224(12) -0.0003(10) -0.0013(9) -0.0123(9)
C15 0.0146(9) 0.0280(11) 0.0228(12) -0.0026(9) -0.0009(9) -0.0073(9)
C16 0.0252(12) 0.0444(14) 0.0266(13) 0.0016(11) -0.0068(10) -0.0076(11)
C17 0.0311(13) 0.0440(15) 0.0410(16) -0.0190(13) -0.0047(11) -0.0122(11)
C18 0.0430(15) 0.0314(13) 0.0554(19) 0.0077(13) -0.0109(13) -0.0180(12)
C19 0.0331(13) 0.0563(16) 0.0239(13) 0.0030(12) -0.0016(11) -0.0215(12)
C20 0.0273(12) 0.0324(13) 0.0363(15) -0.0094(11) -0.0026(11) -0.0050(10)
C21 0.0208(11) 0.0401(13) 0.0198(12) -0.0069(10) -0.0017(9) -0.0134(10)
C26 0.0235(12) 0.0540(16) 0.0263(13) -0.0147(12) -0.0004(10) -0.0106(11)
C25 0.0236(12) 0.082(2) 0.0253(14) -0.0125(14) 0.0030(10) -0.0214(13)
C24 0.0389(15) 0.088(2) 0.0212(14) 0.0051(14) -0.0028(11) -0.0434(16)
C23 0.0374(13) 0.0526(16) 0.0228(13) 0.0072(11) -0.0102(11) -0.0279(12)
C22 0.0222(11) 0.0378(13) 0.0159(11) 0.0000(10) -0.0043(9) -0.0149(10)
C27 0.0324(12) 0.0284(12) 0.0171(12) 0.0039(9) -0.0009(9) -0.0134(10)
C28 0.0272(11) 0.0315(12) 0.0174(12) -0.0009(9) 0.0032(9) -0.0153(10)
C29 0.0262(11) 0.0287(12) 0.0194(12) -0.0042(9) 0.0024(9) -0.0097(9)
C30 0.0324(12) 0.0335(12) 0.0158(12) -0.0063(10) 0.0020(9) -0.0141(10)
C31 0.0286(11) 0.0354(13) 0.0143(11) 0.0019(10) -0.0014(9) -0.0135(10)
C32 0.0526(16) 0.0275(13) 0.0404(16) 0.0097(12) -0.0045(13) -0.0159(12)
C33 0.0325(13) 0.0484(15) 0.0287(14) 0.0003(12) 0.0021(11) -0.0253(12)
C34 0.0351(13) 0.0382(14) 0.0342(15) -0.0083(12) 0.0015(11) -0.0034(11)
C35 0.0471(15) 0.0430(15) 0.0343(15) -0.0136(12) -0.0015(12) -0.0225(13)
C36 0.0383(14) 0.0545(16) 0.0295(14) 0.0103(12) -0.0130(11) -0.0192(12)
C37 0.0185(10) 0.0282(12) 0.0261(12) 0.0021(10) -0.0027(9) -0.0120(9)
C38 0.0185(10) 0.0242(11) 0.0285(13) -0.0019(10) -0.0033(9) -0.0113(9)
C39 0.0181(10) 0.0268(11) 0.0267(12) -0.0032(10) -0.0053(9) -0.0093(9)
C40 0.0184(10) 0.0247(11) 0.0236(12) -0.0005(9) -0.0042(9) -0.0062(9)
C41 0.0178(10) 0.0261(11) 0.0254(12) -0.0017(9) -0.0029(9) -0.0077(9)
C42 0.0326(12) 0.0384(14) 0.0293(14) 0.0087(11) -0.0046(11) -0.0164(11)
C43 0.0346(13) 0.0248(12) 0.0444(16) -0.0023(11) -0.0056(11) -0.0138(10)
C44 0.0296(12) 0.0436(14) 0.0289(14) -0.0063(11) -0.0061(10) -0.0145(11)
C45 0.0332(13) 0.0290(12) 0.0349(15) 0.0024(11) -0.0107(11) -0.0055(10)
C46 0.0290(12) 0.0354(13) 0.0315(14) -0.0089(11) -0.0008(10) -0.0090(10)
C47 0.0249(11) 0.0357(12) 0.0150(11) -0.0016(9) -0.0007(9) -0.0170(10)
C48 0.0366(13) 0.0466(15) 0.0209(13) -0.0071(11) 0.0021(10) -0.0263(12)
C49 0.0385(14) 0.0696(19) 0.0244(14) -0.0026(13) -0.0052(11) -0.0376(14)
C50 0.0231(12) 0.0709(19) 0.0245(13) 0.0091(13) -0.0083(10) -0.0221(12)
C51 0.0226(11) 0.0427(14) 0.0244(13) 0.0090(11) -0.0043(10) -0.0102(10)
C52 0.0233(11) 0.0345(12) 0.0171(11) 0.0038(10) -0.0037(9) -0.0154(10)

loop_
_atom_type_symbol
_atom_type_description
_atom_type_scat_dispersion_real
_atom_type_scat_dispersion_imag
_atom_type_scat_source
C C 0.0033 0.0016 'International Tables Vol C Tables 4.2.6.8 and 6.1.1.4'
S S 0.1246 0.1234 'International Tables Vol C Tables 4.2.6.8 and 6.1.1.4'
Fe Fe 0.3463 0.8444 'International Tables Vol C Tables 4.2.6.8 and 6.1.1.4'
H H 0.0000 0.0000 'International Tables Vol C Tables 4.2.6.8 and 6.1.1.4'

loop_
_geom_angle_atom_site_label_1
_geom_angle_atom_site_label_2
_geom_angle_atom_site_label_3
_geom_angle
_geom_angle_site_symmetry_1
_geom_angle_site_symmetry_3
C3 Fe2 C5 68.02(9) . .
C3 Fe2 C2 40.55(9) . .
C5 Fe2 C2 68.06(9) . .
C3 Fe2 C4 40.39(9) . .
C5 Fe2 C4 40.17(9) . .
C2 Fe2 C4 67.86(9) . .
C3 Fe2 C1 67.93(9) . .
C5 Fe2 C1 40.45(9) . .
C2 Fe2 C1 40.34(9) . .
C4 Fe2 C1 67.62(9) . .
C3 Fe2 C21 104.71(9) . .
C5 Fe2 C21 137.78(9) . .
C2 Fe2 C21 133.77(9) . .
C4 Fe2 C21 106.87(8) . .
C1 Fe2 C21 172.64(9) . .
C3 Fe2 C22 128.77(9) . .
C5 Fe2 C22 111.31(9) . .
C2 Fe2 C22 169.24(9) . .
C4 Fe2 C22 104.39(9) . .
C1 Fe2 C22 145.12(9) . .
C21 Fe2 C22 39.55(9) . .
C3 Fe2 S1 105.04(7) . .
C5 Fe2 S1 171.56(7) . .
C2 Fe2 S1 103.58(7) . .
C4 Fe2 S1 136.72(7) . .
C1 Fe2 S1 133.33(6) . .
C21 Fe2 S1 47.30(6) . .
C22 Fe2 S1 76.66(6) . .
C3 Fe2 S2 169.97(7) . .
C5 Fe2 S2 103.95(6) . .
C2 Fe2 S2 143.50(7) . .
C4 Fe2 S2 129.57(7) . .
C1 Fe2 S2 110.28(6) . .
C21 Fe2 S2 76.92(6) . .
C22 Fe2 S2 47.19(6) . .
S1 Fe2 S2 83.44(2) . .
C3 Fe2 Fe1 140.77(7) . .
C5 Fe2 Fe1 133.55(6) . .
C2 Fe2 Fe1 109.40(6) . .
C4 Fe2 Fe1 173.51(6) . .
C1 Fe2 Fe1 106.37(6) . .
C21 Fe2 Fe1 79.34(6) . .
C22 Fe2 Fe1 79.08(6) . .
S1 Fe2 Fe1 49.112(15) . .
S2 Fe2 Fe1 49.152(16) . .
C11 Fe1 C12 40.96(9) . .
C11 Fe1 C15 40.93(9) . .
C12 Fe1 C15 68.61(8) . .
C11 Fe1 C13 68.40(9) . .
C12 Fe1 C13 40.51(9) . .
C15 Fe1 C13 68.04(9) . .
C11 Fe1 C14 68.00(9) . .
C12 Fe1 C14 67.76(9) . .
C15 Fe1 C14 40.21(9) . .
C13 Fe1 C14 40.03(9) . .
C11 Fe1 S1 142.11(7) . .
C12 Fe1 S1 107.45(6) . .
C15 Fe1 S1 167.78(7) . .
C13 Fe1 S1 101.23(6) . .
C14 Fe1 S1 127.65(6) . .
C11 Fe1 S2 101.99(7) . .
C12 Fe1 S2 135.31(7) . .
C15 Fe1 S2 100.05(6) . .
C13 Fe1 S2 168.03(6) . .
C14 Fe1 S2 130.69(6) . .
S1 Fe1 S2 90.74(2) . .
C11 Fe1 Fe2 155.24(6) . .
C12 Fe1 Fe2 161.38(6) . .
C15 Fe1 Fe2 129.25(6) . .
C13 Fe1 Fe2 134.39(7) . .
C14 Fe1 Fe2 120.89(6) . .
S1 Fe1 Fe2 53.957(16) . .
S2 Fe1 Fe2 53.975(17) . .
C29 Fe3 C27 68.08(9) . .
C29 Fe3 C30 40.59(9) . .
C27 Fe3 C30 67.97(9) . .
C29 Fe3 C28 40.70(9) . .
C27 Fe3 C28 40.19(9) . .
C30 Fe3 C28 68.13(9) . .
C29 Fe3 C31 67.95(9) . .
C27 Fe3 C31 40.41(9) . .
C30 Fe3 C31 40.25(9) . .
C28 Fe3 C31 67.77(9) . .
C29 Fe3 C47 124.94(9) . .
C27 Fe3 C47 113.47(9) . .
C30 Fe3 C47 165.01(9) . .
C28 Fe3 C47 102.86(9) . .
C31 Fe3 C47 149.06(9) . .
C29 Fe3 C52 103.24(9) . .
C27 Fe3 C52 141.57(9) . .
C30 Fe3 C52 130.21(9) . .
C28 Fe3 C52 108.62(9) . .
C31 Fe3 C52 170.28(9) . .
C47 Fe3 C52 39.46(9) . .
C29 Fe3 S3 165.89(7) . .
C27 Fe3 S3 102.86(6) . .
C30 Fe3 S3 147.68(7) . .
C28 Fe3 S3 125.55(6) . .
C31 Fe3 S3 112.73(6) . .
C47 Fe3 S3 47.30(6) . .
C52 Fe3 S3 76.84(6) . .
C29 Fe3 S4 107.45(7) . .
C27 Fe3 S4 170.05(7) . .
C30 Fe3 S4 102.70(7) . .
C28 Fe3 S4 141.00(7) . .
C31 Fe3 S4 129.98(7) . .
C47 Fe3 S4 76.45(6) . .
C52 Fe3 S4 47.17(6) . .
S3 Fe3 S4 83.14(2) . .
C29 Fe3 Fe4 145.07(6) . .
C27 Fe3 Fe4 130.02(6) . .
C30 Fe3 Fe4 111.95(6) . .
C28 Fe3 Fe4 170.05(7) . .
C31 Fe3 Fe4 105.51(6) . .
C47 Fe3 Fe4 79.06(6) . .
C52 Fe3 Fe4 79.18(6) . .
S3 Fe3 Fe4 49.036(15) . .
S4 Fe3 Fe4 48.925(15) . .
C37 Fe4 C41 41.15(9) . .
C37 Fe4 C38 40.68(9) . .
C41 Fe4 C38 68.39(9) . .
C37 Fe4 C40 68.73(9) . .
C41 Fe4 C40 40.69(9) . .
C38 Fe4 C40 67.96(8) . .
C37 Fe4 C39 67.92(9) . .
C41 Fe4 C39 67.96(9) . .
C38 Fe4 C39 39.83(9) . .
C40 Fe4 C39 40.38(8) . .
C37 Fe4 S4 109.69(6) . .
C41 Fe4 S4 147.39(7) . .
C38 Fe4 S4 98.53(6) . .
C40 Fe4 S4 161.63(6) . .
C39 Fe4 S4 121.38(6) . .
C37 Fe4 S3 131.07(7) . .
C41 Fe4 S3 101.36(6) . .
C38 Fe4 S3 169.75(6) . .
C40 Fe4 S3 104.38(6) . .
C39 Fe4 S3 137.38(6) . .
S4 Fe4 S3 90.38(2) . .
C37 Fe4 Fe3 163.28(6) . .
C41 Fe4 Fe3 152.87(6) . .
C38 Fe4 Fe3 136.23(6) . .
C40 Fe4 Fe3 127.64(6) . .
C39 Fe4 Fe3 121.01(6) . .
S4 Fe4 Fe3 53.820(16) . .
S3 Fe4 Fe3 53.726(17) . .
C21 S1 Fe1 106.40(8) . .
C21 S1 Fe2 60.33(7) . .
Fe1 S1 Fe2 76.931(19) . .
C22 S2 Fe1 106.21(8) . .
C22 S2 Fe2 60.69(7) . .
Fe1 S2 Fe2 76.87(2) . .
C47 S3 Fe4 106.29(8) . .
C47 S3 Fe3 60.43(7) . .
Fe4 S3 Fe3 77.24(2) . .
C52 S4 Fe4 106.79(8) . .
C52 S4 Fe3 60.47(7) . .
Fe4 S4 Fe3 77.25(2) . .
C2 C1 C5 107.81(19) . .
C2 C1 C6 126.7(2) . .
C5 C1 C6 125.2(2) . .
C2 C1 Fe2 69.40(12) . .
C5 C1 Fe2 69.30(12) . .
C6 C1 Fe2 131.41(16) . .
C1 C2 C3 108.0(2) . .
C1 C2 C7 126.2(2) . .
C3 C2 C7 125.7(2) . .
C1 C2 Fe2 70.26(13) . .
C3 C2 Fe2 69.66(13) . .
C7 C2 Fe2 127.92(17) . .
C4 C3 C2 107.8(2) . .
C4 C3 C8 125.7(2) . .
C2 C3 C8 126.5(2) . .
C4 C3 Fe2 70.10(12) . .
C2 C3 Fe2 69.80(12) . .
C8 C3 Fe2 127.25(17) . .
C5 C4 C3 108.32(19) . .
C5 C4 C9 125.9(2) . .
C3 C4 C9 125.6(2) . .
C5 C4 Fe2 69.64(12) . .
C3 C4 Fe2 69.50(12) . .
C9 C4 Fe2 130.14(17) . .
C4 C5 C1 108.06(19) . .
C4 C5 C10 126.3(2) . .
C1 C5 C10 125.5(2) . .
C4 C5 Fe2 70.19(12) . .
C1 C5 Fe2 70.25(12) . .
C10 C5 Fe2 127.65(17) . .
C1 C6 H6A 109.5 . .
C1 C6 H6B 109.5 . .
H6A C6 H6B 109.5 . .
C1 C6 H6C 109.5 . .
H6A C6 H6C 109.5 . .
H6B C6 H6C 109.5 . .
C2 C7 H7A 109.5 . .
C2 C7 H7B 109.5 . .
H7A C7 H7B 109.5 . .
C2 C7 H7C 109.5 . .
H7A C7 H7C 109.5 . .
H7B C7 H7C 109.5 . .
C3 C8 H8A 109.5 . .
C3 C8 H8B 109.5 . .
H8A C8 H8B 109.5 . .
C3 C8 H8C 109.5 . .
H8A C8 H8C 109.5 . .
H8B C8 H8C 109.5 . .
C4 C9 H9A 109.5 . .
C4 C9 H9B 109.5 . .
H9A C9 H9B 109.5 . .
C4 C9 H9C 109.5 . .
H9A C9 H9C 109.5 . .
H9B C9 H9C 109.5 . .
C5 C10 H10A 109.5 . .
C5 C10 H10B 109.5 . .
H10A C10 H10B 109.5 . .
C5 C10 H10C 109.5 . .
H10A C10 H10C 109.5 . .
H10B C10 H10C 109.5 . .
C12 C11 C15 107.9(2) . .
C12 C11 C16 125.4(2) . .
C15 C11 C16 126.6(2) . .
C12 C11 Fe1 69.84(12) . .
C15 C11 Fe1 70.37(12) . .
C16 C11 Fe1 127.22(15) . .
C13 C12 C11 108.14(19) . .
C13 C12 C17 126.1(2) . .
C11 C12 C17 125.8(2) . .
C13 C12 Fe1 70.92(12) . .
C11 C12 Fe1 69.20(12) . .
C17 C12 Fe1 127.33(15) . .
C12 C13 C14 107.92(19) . .
C12 C13 C18 126.5(2) . .
C14 C13 C18 125.5(2) . .
C12 C13 Fe1 68.57(12) . .
C14 C13 Fe1 70.71(12) . .
C18 C13 Fe1 128.91(16) . .
C13 C14 C15 108.2(2) . .
C13 C14 C19 125.1(2) . .
C15 C14 C19 126.0(2) . .
C13 C14 Fe1 69.27(12) . .
C15 C14 Fe1 68.52(12) . .
C19 C14 Fe1 134.92(16) . .
C14 C15 C11 107.78(19) . .
C14 C15 C20 125.5(2) . .
C11 C15 C20 126.6(2) . .
C14 C15 Fe1 71.27(12) . .
C11 C15 Fe1 68.70(11) . .
C20 C15 Fe1 127.87(15) . .
C11 C16 H16A 109.5 . .
C11 C16 H16B 109.5 . .
H16A C16 H16B 109.5 . .
C11 C16 H16C 109.5 . .
H16A C16 H16C 109.5 . .
H16B C16 H16C 109.5 . .
C12 C17 H17A 109.5 . .
C12 C17 H17B 109.5 . .
H17A C17 H17B 109.5 . .
C12 C17 H17C 109.5 . .
H17A C17 H17C 109.5 . .
H17B C17 H17C 109.5 . .
C13 C18 H18A 109.5 . .
C13 C18 H18B 109.5 . .
H18A C18 H18B 109.5 . .
C13 C18 H18C 109.5 . .
H18A C18 H18C 109.5 . .
H18B C18 H18C 109.5 . .
C14 C19 H19A 109.5 . .
C14 C19 H19B 109.5 . .
H19A C19 H19B 109.5 . .
C14 C19 H19C 109.5 . .
H19A C19 H19C 109.5 . .
H19B C19 H19C 109.5 . .
C15 C20 H20A 109.5 . .
C15 C20 H20B 109.5 . .
H20A C20 H20B 109.5 . .
C15 C20 H20C 109.5 . .
H20A C20 H20C 109.5 . .
H20B C20 H20C 109.5 . .
C22 C21 C26 119.2(2) . .
C22 C21 S1 117.44(16) . .
C26 C21 S1 123.35(19) . .
C22 C21 Fe2 70.65(12) . .
C26 C21 Fe2 129.41(16) . .
S1 C21 Fe2 72.36(8) . .
C25 C26 C21 120.0(3) . .
C25 C26 H26A 120.0 . .
C21 C26 H26A 120.0 . .
C26 C25 C24 121.1(2) . .
C26 C25 H25A 119.5 . .
C24 C25 H25A 119.5 . .
C23 C24 C25 120.9(2) . .
C23 C24 H24A 119.5 . .
C25 C24 H24A 119.5 . .
C24 C23 C22 119.6(3) . .
C24 C23 H23A 120.2 . .
C22 C23 H23A 120.2 . .
C21 C22 C23 119.1(2) . .
C21 C22 S2 117.59(16) . .
C23 C22 S2 123.25(19) . .
C21 C22 Fe2 69.80(13) . .
C23 C22 Fe2 130.08(16) . .
S2 C22 Fe2 72.12(8) . .
C28 C27 C31 108.33(19) . .
C28 C27 C32 126.5(2) . .
C31 C27 C32 125.1(2) . .
C28 C27 Fe3 70.04(12) . .
C31 C27 Fe3 70.21(12) . .
C32 C27 Fe3 127.80(17) . .
C27 C28 C29 107.87(19) . .
C27 C28 C33 126.3(2) . .
C29 C28 C33 125.7(2) . .
C27 C28 Fe3 69.77(12) . .
C29 C28 Fe3 69.26(12) . .
C33 C28 Fe3 129.57(16) . .
C30 C29 C28 107.84(19) . .
C30 C29 C34 126.7(2) . .
C28 C29 C34 125.4(2) . .
C30 C29 Fe3 70.00(12) . .
C28 C29 Fe3 70.04(12) . .
C34 C29 Fe3 127.49(17) . .
C31 C30 C29 108.0(2) . .
C31 C30 C35 126.4(2) . .
C29 C30 C35 125.5(2) . .
C31 C30 Fe3 70.25(12) . .
C29 C30 Fe3 69.42(12) . .
C35 C30 Fe3 127.84(17) . .
C30 C31 C27 107.94(19) . .
C30 C31 C36 127.0(2) . .
C27 C31 C36 124.7(2) . .
C30 C31 Fe3 69.49(13) . .
C27 C31 Fe3 69.38(12) . .
C36 C31 Fe3 132.19(17) . .
C27 C32 H32A 109.5 . .
C27 C32 H32B 109.5 . .
H32A C32 H32B 109.5 . .
C27 C32 H32C 109.5 . .
H32A C32 H32C 109.5 . .
H32B C32 H32C 109.5 . .
C28 C33 H33A 109.5 . .
C28 C33 H33B 109.5 . .
H33A C33 H33B 109.5 . .
C28 C33 H33C 109.5 . .
H33A C33 H33C 109.5 . .
H33B C33 H33C 109.5 . .
C29 C34 H34A 109.5 . .
C29 C34 H34B 109.5 . .
H34A C34 H34B 109.5 . .
C29 C34 H34C 109.5 . .
H34A C34 H34C 109.5 . .
H34B C34 H34C 109.5 . .
C30 C35 H35A 109.5 . .
C30 C35 H35B 109.5 . .
H35A C35 H35B 109.5 . .
C30 C35 H35C 109.5 . .
H35A C35 H35C 109.5 . .
H35B C35 H35C 109.5 . .
C31 C36 H36A 109.5 . .
C31 C36 H36B 109.5 . .
H36A C36 H36B 109.5 . .
C31 C36 H36C 109.5 . .
H36A C36 H36C 109.5 . .
H36B C36 H36C 109.5 . .
C38 C37 C41 107.67(19) . .
C38 C37 C42 126.7(2) . .
C41 C37 C42 125.6(2) . .
C38 C37 Fe4 70.79(12) . .
C41 C37 Fe4 69.56(12) . .
C42 C37 Fe4 126.79(15) . .
C39 C38 C37 108.36(19) . .
C39 C38 C43 125.1(2) . .
C37 C38 C43 126.5(2) . .
C39 C38 Fe4 70.86(12) . .
C37 C38 Fe4 68.54(12) . .
C43 C38 Fe4 127.85(15) . .
C38 C39 C40 108.5(2) . .
C38 C39 C44 124.3(2) . .
C40 C39 C44 126.9(2) . .
C38 C39 Fe4 69.32(12) . .
C40 C39 Fe4 69.27(12) . .
C44 C39 Fe4 132.03(16) . .
C41 C40 C39 107.23(19) . .
C41 C40 C45 126.3(2) . .
C39 C40 C45 126.4(2) . .
C41 C40 Fe4 68.45(11) . .
C39 C40 Fe4 70.35(12) . .
C45 C40 Fe4 129.49(16) . .
C40 C41 C37 108.24(19) . .
C40 C41 C46 126.1(2) . .
C37 C41 C46 125.7(2) . .
C40 C41 Fe4 70.86(12) . .
C37 C41 Fe4 69.29(12) . .
C46 C41 Fe4 125.94(15) . .
C37 C42 H42A 109.5 . .
C37 C42 H42B 109.5 . .
H42A C42 H42B 109.5 . .
C37 C42 H42C 109.5 . .
H42A C42 H42C 109.5 . .
H42B C42 H42C 109.5 . .
C38 C43 H43A 109.5 . .
C38 C43 H43B 109.5 . .
H43A C43 H43B 109.5 . .
C38 C43 H43C 109.5 . .
H43A C43 H43C 109.5 . .
H43B C43 H43C 109.5 . .
C39 C44 H44A 109.5 . .
C39 C44 H44B 109.5 . .
H44A C44 H44B 109.5 . .
C39 C44 H44C 109.5 . .
H44A C44 H44C 109.5 . .
H44B C44 H44C 109.5 . .
C40 C45 H45A 109.5 . .
C40 C45 H45B 109.5 . .
H45A C45 H45B 109.5 . .
C40 C45 H45C 109.5 . .
H45A C45 H45C 109.5 . .
H45B C45 H45C 109.5 . .
C41 C46 H46A 109.5 . .
C41 C46 H46B 109.5 . .
H46A C46 H46B 109.5 . .
C41 C46 H46C 109.5 . .
H46A C46 H46C 109.5 . .
H46B C46 H46C 109.5 . .
C52 C47 C48 119.1(2) . .
C52 C47 S3 117.77(16) . .
C48 C47 S3 123.13(18) . .
C52 C47 Fe3 70.35(13) . .
C48 C47 Fe3 129.09(16) . .
S3 C47 Fe3 72.27(8) . .
C49 C48 C47 119.8(2) . .
C49 C48 H48A 120.1 . .
C47 C48 H48A 120.1 . .
C48 C49 C50 120.8(2) . .
C48 C49 H49A 119.6 . .
C50 C49 H49A 119.6 . .
C51 C50 C49 120.8(2) . .
C51 C50 H50A 119.6 . .
C49 C50 H50A 119.6 . .
C50 C51 C52 120.0(2) . .
C50 C51 H51A 120.0 . .
C52 C51 H51A 120.0 . .
C47 C52 C51 119.4(2) . .
C47 C52 S4 117.15(16) . .
C51 C52 S4 123.46(18) . .
C47 C52 Fe3 70.20(13) . .
C51 C52 Fe3 129.41(16) . .
S4 C52 Fe3 72.36(8) . .

loop_
_geom_bond_atom_site_label_1
_geom_bond_atom_site_label_2
_geom_bond_distance
_geom_bond_site_symmetry_2
Fe2 C3 2.060(2) .
Fe2 C5 2.061(2) .
Fe2 C2 2.062(2) .
Fe2 C4 2.068(2) .
Fe2 C1 2.073(2) .
Fe2 C21 2.092(2) .
Fe2 C22 2.103(2) .
Fe2 S1 2.2940(6) .
Fe2 S2 2.2950(6) .
Fe2 Fe1 2.7635(4) .
Fe1 C11 2.035(2) .
Fe1 C12 2.043(2) .
Fe1 C15 2.057(2) .
Fe1 C13 2.074(2) .
Fe1 C14 2.093(2) .
Fe1 S1 2.1447(6) .
Fe1 S2 2.1466(6) .
Fe3 C29 2.059(2) .
Fe3 C27 2.066(2) .
Fe3 C30 2.067(2) .
Fe3 C28 2.070(2) .
Fe3 C31 2.077(2) .
Fe3 C47 2.099(2) .
Fe3 C52 2.101(2) .
Fe3 S3 2.2982(6) .
Fe3 S4 2.3009(6) .
Fe3 Fe4 2.7803(4) .
Fe4 C37 2.040(2) .
Fe4 C41 2.043(2) .
Fe4 C38 2.070(2) .
Fe4 C40 2.075(2) .
Fe4 C39 2.090(2) .
Fe4 S4 2.1489(6) .
Fe4 S3 2.1527(6) .
S1 C21 1.769(2) .
S2 C22 1.769(2) .
S3 C47 1.773(2) .
S4 C52 1.771(2) .
C1 C2 1.426(3) .
C1 C5 1.429(3) .
C1 C6 1.495(3) .
C2 C3 1.428(3) .
C2 C7 1.495(3) .
C3 C4 1.425(3) .
C3 C8 1.501(3) .
C4 C5 1.418(3) .
C4 C9 1.498(3) .
C5 C10 1.500(3) .
C6 H6A 0.9600 .
C6 H6B 0.9600 .
C6 H6C 0.9600 .
C7 H7A 0.9600 .
C7 H7B 0.9600 .
C7 H7C 0.9600 .
C8 H8A 0.9600 .
C8 H8B 0.9600 .
C8 H8C 0.9600 .
C9 H9A 0.9600 .
C9 H9B 0.9600 .
C9 H9C 0.9600 .
C10 H10A 0.9600 .
C10 H10B 0.9600 .
C10 H10C 0.9600 .
C11 C12 1.427(3) .
C11 C15 1.431(3) .
C11 C16 1.490(3) .
C12 C13 1.426(3) .
C12 C17 1.502(3) .
C13 C14 1.427(3) .
C13 C18 1.504(3) .
C14 C15 1.427(3) .
C14 C19 1.492(3) .
C15 C20 1.501(3) .
C16 H16A 0.9600 .
C16 H16B 0.9600 .
C16 H16C 0.9600 .
C17 H17A 0.9600 .
C17 H17B 0.9600 .
C17 H17C 0.9600 .
C18 H18A 0.9600 .
C18 H18B 0.9600 .
C18 H18C 0.9600 .
C19 H19A 0.9600 .
C19 H19B 0.9600 .
C19 H19C 0.9600 .
C20 H20A 0.9600 .
C20 H20B 0.9600 .
C20 H20C 0.9600 .
C21 C22 1.419(3) .
C21 C26 1.427(3) .
C26 C25 1.348(4) .
C26 H26A 0.9300 .
C25 C24 1.413(4) .
C25 H25A 0.9300 .
C24 C23 1.365(4) .
C24 H24A 0.9300 .
C23 C22 1.427(3) .
C23 H23A 0.9300 .
C27 C28 1.421(3) .
C27 C31 1.431(3) .
C27 C32 1.498(3) .
C28 C29 1.436(3) .
C28 C33 1.495(3) .
C29 C30 1.431(3) .
C29 C34 1.499(3) .
C30 C31 1.426(3) .
C30 C35 1.494(3) .
C31 C36 1.494(3) .
C32 H32A 0.9600 .
C32 H32B 0.9600 .
C32 H32C 0.9600 .
C33 H33A 0.9600 .
C33 H33B 0.9600 .
C33 H33C 0.9600 .
C34 H34A 0.9600 .
C34 H34B 0.9600 .
C34 H34C 0.9600 .
C35 H35A 0.9600 .
C35 H35B 0.9600 .
C35 H35C 0.9600 .
C36 H36A 0.9600 .
C36 H36B 0.9600 .
C36 H36C 0.9600 .
C37 C38 1.429(3) .
C37 C41 1.435(3) .
C37 C42 1.496(3) .
C38 C39 1.417(3) .
C38 C43 1.500(3) .
C39 C40 1.438(3) .
C39 C44 1.492(3) .
C40 C41 1.432(3) .
C40 C45 1.498(3) .
C41 C46 1.500(3) .
C42 H42A 0.9600 .
C42 H42B 0.9600 .
C42 H42C 0.9600 .
C43 H43A 0.9600 .
C43 H43B 0.9600 .
C43 H43C 0.9600 .
C44 H44A 0.9600 .
C44 H44B 0.9600 .
C44 H44C 0.9600 .
C45 H45A 0.9600 .
C45 H45B 0.9600 .
C45 H45C 0.9600 .
C46 H46A 0.9600 .
C46 H46B 0.9600 .
C46 H46C 0.9600 .
C47 C52 1.418(3) .
C47 C48 1.428(3) .
C48 C49 1.366(4) .
C48 H48A 0.9300 .
C49 C50 1.408(4) .
C49 H49A 0.9300 .
C50 C51 1.366(4) .
C50 H50A 0.9300 .
C51 C52 1.420(3) .
C51 H51A 0.9300 .
